data_7134960
loop_
_publ_author_name
'Dutta, Abhishek'
'Ghosh, Subhajit'
'Dastidar, Parthasarathi'

_publ_section_title
;
 Developing a Zn(II)-metallovesicle for loading and delivering doxorubicin
 to kill cancer cells-a multi-drug delivery system.
;
_journal_issue 80
_journal_name_full 'Chemical communications (Cambridge, England)'
_journal_page_first 15646
_journal_page_last 15649
_journal_paper_doi 10.1039/d5cc02372f
_journal_volume 61
_journal_year 2025
_chemical_formula_moiety 'C44 H48 N4 O6 Zn, 0.5(C H O)'
_chemical_formula_sum 'C44.5 H48.5 N4 O6.5 Zn'
_chemical_formula_weight 808.74
_space_group_crystal_system monoclinic
_space_group_IT_number 15
_space_group_name_Hall '-C 2yc'
_space_group_name_H-M_alt 'C 1 2/c 1'
_atom_sites_solution_hydrogens mixed
_audit_creation_date 2025-03-20
_audit_creation_method
;
Olex2 1.5
(compiled 2021.12.09 svn.r5202d8cf for OlexSys, GUI svn.r6498)
;
_audit_update_record
;
2025-04-28 deposited with the CCDC.	2025-08-26 downloaded from the CCDC.
;
_cell_angle_alpha 90
_cell_angle_beta 113.023(8)
_cell_angle_gamma 90
_cell_formula_units_Z 8
_cell_length_a 28.556(7)
_cell_length_b 13.118(3)
_cell_length_c 24.817(6)
_cell_measurement_reflns_used 9878
_cell_measurement_temperature 160.01
_cell_measurement_theta_max 25.59
_cell_measurement_theta_min 2.644
_cell_volume 8556(4)
_computing_cell_refinement 'SAINT V8.38A (Bruker, 2018)'
_computing_data_reduction 'SAINT V8.38A (Bruker, 2018)'
_computing_molecular_graphics 'Olex2 1.5 (Dolomanov et al., 2009)'
_computing_publication_material 'Olex2 1.5 (Dolomanov et al., 2009)'
_computing_structure_refinement 'XL  (Sheldrick, 2008)'
_computing_structure_solution 'SHELXT 2014/5 (Sheldrick, 2014)'
_diffrn_ambient_temperature 160.01
_diffrn_detector 'Bruker APEX2 area detector'
_diffrn_detector_area_resol_mean 7.9
_diffrn_detector_type 'CCD area detector'
_diffrn_measured_fraction_theta_full 0.998
_diffrn_measured_fraction_theta_max 0.995
_diffrn_measurement_device 'three-circle diffractometer'
_diffrn_measurement_device_type 'Bruker SMART APEX2 area detector'
_diffrn_measurement_method '\w and \f scans'
_diffrn_radiation_monochromator 'mirror optics'
_diffrn_radiation_probe x-ray
_diffrn_radiation_type MoK\a
_diffrn_radiation_wavelength 0.71073
_diffrn_reflns_av_R_equivalents 0.0786
_diffrn_reflns_av_unetI/netI 0.0613
_diffrn_reflns_Laue_measured_fraction_full 0.998
_diffrn_reflns_Laue_measured_fraction_max 0.995
_diffrn_reflns_limit_h_max 34
_diffrn_reflns_limit_h_min -34
_diffrn_reflns_limit_k_max 15
_diffrn_reflns_limit_k_min -15
_diffrn_reflns_limit_l_max 29
_diffrn_reflns_limit_l_min -30
_diffrn_reflns_number 40095
_diffrn_reflns_point_group_measured_fraction_full 0.998
_diffrn_reflns_point_group_measured_fraction_max 0.995
_diffrn_reflns_theta_full 25.242
_diffrn_reflns_theta_max 25.707
_diffrn_reflns_theta_min 2.644
_diffrn_source 'microfocus sealed X-ray tube'
_diffrn_source_type 'Incoatec I\ms'
_exptl_absorpt_coefficient_mu 0.626
_exptl_absorpt_correction_T_max 0.7453
_exptl_absorpt_correction_T_min 0.5937
_exptl_absorpt_correction_type multi-scan
_exptl_absorpt_process_details
;
SADABS-2016/2 (Bruker,2016/2) was used for absorption correction.
wR2(int) was 0.1125 before and 0.0945 after correction.
The Ratio of minimum to maximum transmission is 0.7966.
The \l/2 correction factor is Not present.
;
_exptl_crystal_colour 'clear light colourless'
_exptl_crystal_colour_lustre clear
_exptl_crystal_colour_modifier light
_exptl_crystal_colour_primary colourless
_exptl_crystal_density_diffrn 1.256
_exptl_crystal_description block
_exptl_crystal_F_000 3404
_exptl_crystal_size_max 0.2
_exptl_crystal_size_mid 0.1
_exptl_crystal_size_min 0.1
_refine_diff_density_max 0.976
_refine_diff_density_min -0.478
_refine_diff_density_rms 0.068
_refine_ls_extinction_method none
_refine_ls_goodness_of_fit_ref 1.064
_refine_ls_hydrogen_treatment mixed
_refine_ls_matrix_type full
_refine_ls_number_parameters 557
_refine_ls_number_reflns 8107
_refine_ls_number_restraints 75
_refine_ls_restrained_S_all 1.065
_refine_ls_R_factor_all 0.0702
_refine_ls_R_factor_gt 0.0512
_refine_ls_shift/su_max 0.001
_refine_ls_shift/su_mean 0.000
_refine_ls_structure_factor_coef Fsqd
_refine_ls_weighting_details 'w=1/[\s^2^(Fo^2^)+(0.0658P)^2^+13.5092P] where P=(Fo^2^+2Fc^2^)/3'
_refine_ls_weighting_scheme calc
_refine_ls_wR_factor_gt 0.1330
_refine_ls_wR_factor_ref 0.1475
_reflns_Friedel_coverage 0.000
_reflns_number_gt 6347
_reflns_number_total 8107
_reflns_threshold_expression 'I > 2\s(I)'
_cod_data_source_file d5cc02372f2.cif
_cod_data_source_block mo_pd220124_0m_a
_cod_depositor_comments 'Adding full bibliography for 7134959--7134961.cif.'
_cod_original_formula_sum 'C44.50 H48.50 N4 O6.50 Zn'
_cod_database_code 7134960
_shelx_shelxl_version_number 2019/1
_shelx_space_group_comment
;
The symmetry employed for this shelxl refinement is uniquely defined
by the following loop, which should always be used as a source of
symmetry information in preference to the above space-group names.
They are only intended as comments.
;
_olex2_refinement_description
;
1. Fixed Uiso
 At 1.2 times of:
  All C(H) groups, All C(H,H) groups
 At 1.5 times of:
  All C(H,H,H) groups, All O(H) groups
2. Rigid bond restraints
 C35A, C34A, C35B, C34B, C36A, C36B
 with sigma for 1-2 distances of 0.01 and sigma for 1-3 distances of 0.01
3. Uiso/Uaniso restraints and constraints
C35B \\sim C34A \\sim C35A \\sim C34B \\sim C36A \\sim H7 \\sim C36B: within 2A
with sigma of 0.04 and sigma for terminal atoms of 0.08 within 2A
4. Rigid body (RIGU) restrains
 O7, C45
 with sigma for 1-2 distances of 0.004 and sigma for 1-3 distances of 0.004
5. Others
 Fixed Sof: C34A(0.44055) H34A(0.44055) C36A(0.44055) H36A(0.44055)
 H36B(0.44055) H36C(0.44055) O7(0.5) H(0.5) C35A(0.44055) H35A(0.44055)
 H35B(0.44055) H35C(0.44055) C34B(0.55945) H34B(0.55945) C35B(0.55945)
 H35D(0.55945) H35E(0.55945) H35F(0.55945) C36B(0.55945) H36D(0.55945)
 H36E(0.55945) H36F(0.55945) C45(0.5)
6.a Ternary CH refined with riding coordinates:
 C11(H11), C25(H25), C2(H2), C34A(H34A), C34B(H34B)
6.b Secondary CH2 refined with riding coordinates:
 C4(H4A,H4B), C33(H33A,H33B)
6.c Aromatic/amide H refined with riding coordinates:
 C23(H23), C14(H14), C39(H39), C44(H44), C19(H19), C16(H16), C18(H18),
 C21(H21), C40(H40), C43(H43), C17(H17), C32(H32), C20(H20), C28(H28), C10(H10),
  C31(H31), C9(H9), C6(H6), C7(H7), C29(H29)
6.d Tetrahedral OH refined with riding coordinates:
 O7(H)
6.e Idealised Me refined as rotating group:
 C12(H12A,H12B,H12C), C3(H3A,H3B,H3C), C26(H26A,H26B,H26C), C1(H1A,H1B,H1C),
 C36A(H36A,H36B,H36C), C35A(H35A,H35B,H35C), C35B(H35D,H35E,H35F), C36B(H36D,
 H36E,H36F)
;
_olex2_submission_special_instructions 'No special instructions were received'

loop_
_space_group_symop_operation_xyz
'x, y, z'
'-x, y, -z+1/2'
'x+1/2, y+1/2, z'
'-x+1/2, y+1/2, -z+1/2'
'-x, -y, -z'
'x, -y, z-1/2'
'-x+1/2, -y+1/2, -z'
'x+1/2, -y+1/2, z-1/2'

loop_
_atom_site_label
_atom_site_type_symbol
_atom_site_fract_x
_atom_site_fract_y
_atom_site_fract_z
_atom_site_U_iso_or_equiv
_atom_site_adp_type
_atom_site_occupancy
_atom_site_site_symmetry_order
_atom_site_calc_flag
_atom_site_refinement_flags_posn
_atom_site_refinement_flags_adp
_atom_site_refinement_flags_occupancy
_atom_site_disorder_assembly
_atom_site_disorder_group
Zn1 Zn 0.37345(2) 0.58439(2) 0.51674(2) 0.03045(12) Uani 1 1 d . . . . .
O2 O 0.32207(8) 0.47982(16) 0.50021(9) 0.0396(5) Uani 1 1 d . . . . .
O4 O 0.42557(8) 0.60249(17) 0.59344(9) 0.0393(5) Uani 1 1 d . . . . .
O3 O 0.37815(8) 0.36163(17) 0.55080(10) 0.0429(5) Uani 1 1 d . . . . .
O5 O 0.37023(8) 0.59893(17) 0.63638(10) 0.0412(5) Uani 1 1 d . . . . .
N3 N 0.42038(9) 0.58499(17) 0.47209(10) 0.0293(5) Uani 1 1 d . . . . .
N2 N 0.32577(9) 0.70484(18) 0.48346(10) 0.0316(5) Uani 1 1 d . . . . .
N1 N 0.19186(9) 0.7282(2) 0.38052(11) 0.0357(6) Uani 1 1 d . . . . .
O1 O 0.19861(9) 0.55602(19) 0.37440(12) 0.0577(7) Uani 1 1 d . . . . .
N4 N 0.55222(9) 0.66809(19) 0.50547(12) 0.0341(6) Uani 1 1 d . . . . .
C15 C 0.24113(10) 0.7527(2) 0.41996(12) 0.0318(6) Uani 1 1 d . . . . .
O6 O 0.54403(9) 0.7373(2) 0.58513(13) 0.0707(9) Uani 1 1 d . . . . .
C23 C 0.46747(10) 0.6236(2) 0.50107(13) 0.0303(6) Uani 1 1 d . . . . .
H23 H 0.476646 0.647302 0.540053 0.036 Uiso 1 1 calc R U . . .
C38 C 0.45870(10) 0.6024(2) 0.69622(12) 0.0289(6) Uani 1 1 d . . . . .
C14 C 0.27894(10) 0.6805(2) 0.44403(12) 0.0322(6) Uani 1 1 d . . . . .
H14 H 0.271691 0.611342 0.432404 0.039 Uiso 1 1 calc R U . . .
C39 C 0.45111(11) 0.6032(2) 0.74800(13) 0.0358(7) Uani 1 1 d . . . . .
H39 H 0.417432 0.602859 0.746733 0.043 Uiso 1 1 calc R U . . .
C22 C 0.50278(10) 0.6298(2) 0.47562(13) 0.0305(6) Uani 1 1 d . . . . .
C44 C 0.20079(11) 0.2792(2) 0.46561(13) 0.0353(7) Uani 1 1 d . . . . .
H44 H 0.167042 0.299471 0.441856 0.042 Uiso 1 1 calc R U . . .
C37 C 0.41437(11) 0.6009(2) 0.63826(13) 0.0314(6) Uani 1 1 d . . . . .
C19 C 0.40721(11) 0.5523(2) 0.41707(13) 0.0336(6) Uani 1 1 d . . . . .
H19 H 0.373947 0.525987 0.396568 0.040 Uiso 1 1 calc R U . . .
C16 C 0.25248(12) 0.8539(2) 0.43710(14) 0.0370(7) Uani 1 1 d . . . . .
H16 H 0.227348 0.905357 0.421740 0.044 Uiso 1 1 calc R U . . .
C18 C 0.33660(11) 0.8026(2) 0.49920(13) 0.0362(7) Uani 1 1 d . . . . .
H18 H 0.369702 0.819928 0.526435 0.043 Uiso 1 1 calc R U . . .
C21 C 0.48889(12) 0.5938(2) 0.41860(14) 0.0371(7) Uani 1 1 d . . . . .
H21 H 0.512434 0.595531 0.400154 0.045 Uiso 1 1 calc R U . . .
C27 C 0.65743(11) 0.6869(2) 0.63348(14) 0.0397(7) Uani 1 1 d . . . . .
C41 C 0.33392(11) 0.3909(2) 0.52279(13) 0.0335(7) Uani 1 1 d . . . . .
C40 C 0.49181(11) 0.6045(2) 0.80141(13) 0.0348(7) Uani 1 1 d . . . . .
H40 H 0.486046 0.606818 0.836589 0.042 Uiso 1 1 calc R U . . .
C42 C 0.29019(10) 0.3187(2) 0.51141(13) 0.0320(6) Uani 1 1 d . . . . .
C43 C 0.24045(11) 0.3480(2) 0.47690(14) 0.0348(7) Uani 1 1 d . . . . .
H43 H 0.233740 0.414959 0.461150 0.042 Uiso 1 1 calc R U . . .
C17 C 0.30083(12) 0.8785(3) 0.47682(15) 0.0418(7) Uani 1 1 d . . . . .
H17 H 0.309293 0.947303 0.488551 0.050 Uiso 1 1 calc R U . . .
C32 C 0.69990(12) 0.6341(3) 0.63509(15) 0.0425(8) Uani 1 1 d . . . . .
H32 H 0.709793 0.638633 0.602798 0.051 Uiso 1 1 calc R U . . .
C13 C 0.17295(12) 0.6338(3) 0.36103(14) 0.0407(7) Uani 1 1 d . . . . .
C5 C 0.02684(14) 0.4687(3) 0.39872(16) 0.0528(9) Uani 1 1 d . . . . .
C20 C 0.44051(12) 0.5558(2) 0.38936(14) 0.0403(7) Uani 1 1 d . . . . .
H20 H 0.430221 0.532130 0.350238 0.048 Uiso 1 1 calc R U . . .
C11 C 0.11678(12) 0.6310(3) 0.32044(15) 0.0454(8) Uani 1 1 d . . . . .
H11 H 0.103817 0.702586 0.312852 0.055 Uiso 1 1 calc R U . . .
C25 C 0.62615(12) 0.7494(3) 0.57986(16) 0.0454(8) Uani 1 1 d . . . . .
H25 H 0.638852 0.735366 0.548319 0.055 Uiso 1 1 calc R U . . .
C28 C 0.64563(13) 0.6806(3) 0.68292(18) 0.0550(10) Uani 1 1 d . . . . .
H28 H 0.617439 0.717760 0.683929 0.066 Uiso 1 1 calc R U . . .
C8 C 0.08634(12) 0.5734(2) 0.34875(15) 0.0427(8) Uani 1 1 d . . . . .
C10 C 0.02037(15) 0.5717(3) 0.38692(18) 0.0559(10) Uani 1 1 d . . . . .
H10 H -0.004433 0.608175 0.395868 0.067 Uiso 1 1 calc R U . . .
C24 C 0.57019(12) 0.7184(3) 0.55766(16) 0.0438(8) Uani 1 1 d . . . . .
C31 C 0.72824(13) 0.5748(3) 0.68290(17) 0.0507(9) Uani 1 1 d . . . . .
H31 H 0.757057 0.539274 0.682428 0.061 Uiso 1 1 calc R U . . .
C9 C 0.04953(13) 0.6226(3) 0.36222(17) 0.0514(9) Uani 1 1 d . . . . .
H9 H 0.044084 0.693439 0.354299 0.062 Uiso 1 1 calc R U . . .
C12 C 0.11205(17) 0.5830(4) 0.26219(17) 0.0696(12) Uani 1 1 d . . . . .
H12A H 0.131606 0.623383 0.245013 0.104 Uiso 1 1 calc R U . . .
H12B H 0.076186 0.581789 0.235250 0.104 Uiso 1 1 calc R U . . .
H12C H 0.125321 0.513234 0.269090 0.104 Uiso 1 1 calc R U . . .
C6 C 0.06386(16) 0.4192(3) 0.3857(2) 0.0664(12) Uani 1 1 d . . . . .
H6 H 0.069146 0.348224 0.393369 0.080 Uiso 1 1 calc R U . . .
C30 C 0.71595(14) 0.5657(3) 0.73121(17) 0.0560(10) Uani 1 1 d . . . . .
C7 C 0.09338(15) 0.4707(3) 0.36173(19) 0.0606(10) Uani 1 1 d . . . . .
H7 H 0.118994 0.434836 0.354056 0.073 Uiso 1 1 calc R U . . .
C29 C 0.67435(15) 0.6210(4) 0.73057(18) 0.0608(10) Uani 1 1 d . . . . .
H29 H 0.665302 0.617983 0.763527 0.073 Uiso 1 1 calc R U . . .
C2 C -0.06275(17) 0.4036(3) 0.3783(2) 0.0671(12) Uani 1 1 d . . . . .
H2 H -0.075012 0.474463 0.365472 0.081 Uiso 1 1 calc R U . . .
C4 C -0.00771(18) 0.4114(4) 0.4218(2) 0.0706(12) Uani 1 1 d . . . . .
H4A H -0.006954 0.446092 0.457568 0.085 Uiso 1 1 calc R U . . .
H4B H 0.005921 0.341732 0.433064 0.085 Uiso 1 1 calc R U . . .
C3 C -0.0680(2) 0.3441(4) 0.3245(2) 0.0841(14) Uani 1 1 d . . . . .
H3A H -0.047502 0.376261 0.305479 0.126 Uiso 1 1 calc R U . . .
H3B H -0.103827 0.343209 0.297306 0.126 Uiso 1 1 calc R U . . .
H3C H -0.056231 0.274121 0.335577 0.126 Uiso 1 1 calc R U . . .
C33 C 0.7452(2) 0.4981(4) 0.7825(2) 0.0870(16) Uani 1 1 d . . . . .
H33A H 0.757491 0.537400 0.819549 0.104 Uiso 1 1 calc R U . A 2
H33B H 0.774831 0.466898 0.777498 0.104 Uiso 1 1 calc R U . A 2
C26 C 0.62994(16) 0.8644(3) 0.5921(2) 0.0766(14) Uani 1 1 d . . . . .
H26A H 0.616584 0.879682 0.622101 0.115 Uiso 1 1 calc R U . . .
H26B H 0.610026 0.901294 0.556065 0.115 Uiso 1 1 calc R U . . .
H26C H 0.665620 0.885735 0.606073 0.115 Uiso 1 1 calc R U . . .
C1 C -0.0957(2) 0.3598(4) 0.4091(3) 0.0995(19) Uani 1 1 d . . . . .
H1A H -0.086407 0.288492 0.419603 0.149 Uiso 1 1 calc R U . . .
H1B H -0.131689 0.363873 0.382766 0.149 Uiso 1 1 calc R U . . .
H1C H -0.090058 0.399279 0.444679 0.149 Uiso 1 1 calc R U . . .
C34A C 0.7016(10) 0.4046(16) 0.7829(8) 0.124(7) Uani 0.4405 1 d . U P B 2
H34A H 0.666139 0.431992 0.765699 0.149 Uiso 0.4405 1 calc R U P B 2
C36A C 0.7125(13) 0.331(2) 0.7357(12) 0.133(9) Uani 0.4405 1 d . U P B 2
H36A H 0.697065 0.361245 0.696557 0.200 Uiso 0.4405 1 calc R U P B 2
H36B H 0.697584 0.263655 0.735480 0.200 Uiso 0.4405 1 calc R U P B 2
H36C H 0.749251 0.324190 0.746882 0.200 Uiso 0.4405 1 calc R U P B 2
O7 O 0.4529(2) 0.3513(5) 0.6657(2) 0.0735(17) Uani 0.5 1 d . . P . .
H H 0.429648 0.312228 0.644530 0.110 Uiso 0.5 1 calc R U P . .
C35A C 0.7124(9) 0.3669(16) 0.8374(9) 0.166(7) Uani 0.4405 1 d . U P B 2
H35A H 0.749002 0.354139 0.856824 0.249 Uiso 0.4405 1 calc R U P B 2
H35B H 0.693794 0.302892 0.834467 0.249 Uiso 0.4405 1 calc R U P B 2
H35C H 0.702029 0.416320 0.860248 0.249 Uiso 0.4405 1 calc R U P B 2
C34B C 0.7309(3) 0.3829(8) 0.7774(5) 0.076(3) Uani 0.5594 1 d . U P B 1
H34B H 0.756661 0.344987 0.810801 0.091 Uiso 0.5594 1 calc R U P B 1
C35B C 0.6761(5) 0.3747(11) 0.7819(7) 0.106(4) Uani 0.5594 1 d . U P B 1
H35D H 0.676704 0.413270 0.815950 0.160 Uiso 0.5594 1 calc R U P B 1
H35E H 0.668441 0.303013 0.786060 0.160 Uiso 0.5594 1 calc R U P B 1
H35F H 0.649817 0.402794 0.746257 0.160 Uiso 0.5594 1 calc R U P B 1
C36B C 0.7269(8) 0.3330(14) 0.7177(8) 0.099(4) Uani 0.5594 1 d . U P B 1
H36D H 0.698883 0.364758 0.685098 0.148 Uiso 0.5594 1 calc R U P B 1
H36E H 0.720362 0.259738 0.718409 0.148 Uiso 0.5594 1 calc R U P B 1
H36F H 0.758842 0.343510 0.712557 0.148 Uiso 0.5594 1 calc R U P B 1
H1 H 0.1697(15) 0.777(3) 0.3697(17) 0.062(12) Uiso 1 1 d . . . . .
C45 C 0.4707(8) 0.3176(7) 0.7271(4) 0.154(8) Uani 0.5 1 d . . P . .
H4 H 0.5734(14) 0.664(3) 0.4888(16) 0.048(10) Uiso 1 1 d . . . . .

loop_
_atom_site_aniso_label
_atom_site_aniso_U_11
_atom_site_aniso_U_22
_atom_site_aniso_U_33
_atom_site_aniso_U_23
_atom_site_aniso_U_13
_atom_site_aniso_U_12
Zn1 0.02219(18) 0.0326(2) 0.0337(2) 0.00323(13) 0.00774(14) -0.00280(13)
O2 0.0319(11) 0.0359(12) 0.0461(12) 0.0078(9) 0.0099(9) -0.0068(9)
O4 0.0320(11) 0.0519(14) 0.0306(11) 0.0009(9) 0.0086(9) -0.0075(10)
O3 0.0242(11) 0.0482(13) 0.0567(14) 0.0050(11) 0.0162(10) -0.0028(10)
O5 0.0232(11) 0.0509(14) 0.0442(13) 0.0006(10) 0.0075(9) 0.0051(9)
N3 0.0239(12) 0.0277(12) 0.0342(13) 0.0029(10) 0.0092(10) 0.0005(9)
N2 0.0248(12) 0.0354(14) 0.0353(13) -0.0001(10) 0.0124(10) -0.0037(10)
N1 0.0259(13) 0.0346(14) 0.0436(15) 0.0023(11) 0.0103(11) 0.0027(11)
O1 0.0395(13) 0.0393(14) 0.0765(18) -0.0093(12) 0.0032(12) 0.0037(11)
N4 0.0222(12) 0.0338(14) 0.0473(16) 0.0006(11) 0.0146(11) -0.0014(10)
C15 0.0269(14) 0.0356(16) 0.0348(15) 0.0037(12) 0.0140(12) 0.0014(12)
O6 0.0322(13) 0.094(2) 0.086(2) -0.0484(17) 0.0234(13) -0.0109(13)
C23 0.0238(14) 0.0295(14) 0.0352(15) 0.0031(12) 0.0091(12) 0.0015(11)
C38 0.0265(14) 0.0258(14) 0.0334(15) 0.0024(11) 0.0107(12) -0.0001(11)
C14 0.0250(14) 0.0330(15) 0.0371(16) 0.0008(12) 0.0105(12) -0.0011(12)
C39 0.0222(14) 0.0490(19) 0.0385(17) 0.0041(13) 0.0143(12) 0.0034(13)
C22 0.0250(14) 0.0216(13) 0.0436(17) 0.0057(12) 0.0118(12) 0.0034(11)
C44 0.0224(14) 0.0336(16) 0.0470(18) 0.0077(13) 0.0104(12) 0.0030(12)
C37 0.0276(15) 0.0270(15) 0.0365(16) 0.0010(12) 0.0092(12) -0.0004(11)
C19 0.0272(15) 0.0304(15) 0.0390(17) 0.0000(12) 0.0085(13) -0.0014(12)
C16 0.0330(16) 0.0341(16) 0.0461(18) 0.0040(13) 0.0177(14) 0.0047(13)
C18 0.0281(15) 0.0388(17) 0.0407(17) -0.0006(13) 0.0126(13) -0.0054(13)
C21 0.0346(16) 0.0370(17) 0.0432(18) 0.0021(13) 0.0189(14) 0.0048(13)
C27 0.0282(15) 0.0369(17) 0.0534(19) -0.0129(14) 0.0155(14) -0.0079(13)
C41 0.0284(15) 0.0374(17) 0.0367(16) 0.0004(13) 0.0151(13) -0.0032(13)
C40 0.0291(15) 0.0453(18) 0.0330(16) 0.0014(13) 0.0155(12) 0.0017(13)
C42 0.0252(14) 0.0327(16) 0.0399(16) 0.0022(12) 0.0146(12) -0.0018(12)
C43 0.0288(15) 0.0273(15) 0.0492(18) 0.0079(13) 0.0163(13) 0.0024(12)
C17 0.0378(17) 0.0343(17) 0.054(2) -0.0044(14) 0.0188(15) -0.0040(14)
C32 0.0326(16) 0.050(2) 0.0474(19) -0.0107(15) 0.0187(14) -0.0028(15)
C13 0.0312(16) 0.0416(19) 0.0441(18) 0.0016(14) 0.0091(14) 0.0037(14)
C5 0.047(2) 0.056(2) 0.053(2) 0.0088(17) 0.0169(17) 0.0043(18)
C20 0.0411(18) 0.0401(17) 0.0388(17) -0.0042(13) 0.0145(14) 0.0008(14)
C11 0.0340(17) 0.0407(19) 0.048(2) 0.0052(15) 0.0017(14) -0.0036(14)
C25 0.0296(16) 0.0387(18) 0.064(2) -0.0080(16) 0.0140(15) -0.0050(14)
C28 0.0340(18) 0.065(2) 0.073(3) -0.024(2) 0.0285(18) -0.0090(17)
C8 0.0320(16) 0.0376(18) 0.0455(19) 0.0011(14) 0.0010(14) -0.0002(14)
C10 0.046(2) 0.045(2) 0.075(3) -0.0094(18) 0.0228(19) 0.0004(17)
C24 0.0266(15) 0.0401(18) 0.063(2) -0.0118(16) 0.0152(15) -0.0007(13)
C31 0.0359(18) 0.052(2) 0.059(2) -0.0116(17) 0.0132(16) 0.0023(16)
C9 0.0409(19) 0.0291(17) 0.074(3) -0.0015(16) 0.0116(17) 0.0021(15)
C12 0.062(3) 0.086(3) 0.048(2) 0.001(2) 0.0073(19) -0.019(2)
C6 0.061(3) 0.041(2) 0.100(3) 0.023(2) 0.035(2) 0.0156(19)
C30 0.045(2) 0.063(2) 0.055(2) -0.0038(18) 0.0136(17) -0.0124(18)
C7 0.051(2) 0.047(2) 0.091(3) 0.013(2) 0.036(2) 0.0113(18)
C29 0.048(2) 0.088(3) 0.049(2) -0.009(2) 0.0214(18) -0.019(2)
C2 0.062(3) 0.040(2) 0.113(4) 0.020(2) 0.049(3) 0.0092(18)
C4 0.079(3) 0.071(3) 0.071(3) 0.018(2) 0.039(2) 0.006(2)
C3 0.087(3) 0.063(3) 0.095(4) 0.011(3) 0.029(3) -0.006(3)
C33 0.084(3) 0.083(3) 0.066(3) 0.013(2) 0.000(2) -0.014(3)
C26 0.052(2) 0.041(2) 0.110(4) -0.003(2) 0.002(2) -0.0065(19)
C1 0.096(4) 0.067(3) 0.169(6) 0.042(3) 0.088(4) 0.011(3)
C34A 0.110(16) 0.095(13) 0.103(9) 0.018(7) -0.028(12) -0.005(12)
C36A 0.16(2) 0.083(11) 0.117(15) 0.035(10) 0.015(13) -0.012(14)
O7 0.077(4) 0.088(4) 0.064(3) 0.006(3) 0.038(3) -0.017(3)
C35A 0.21(2) 0.141(15) 0.162(14) 0.037(12) 0.085(16) -0.012(15)
C34B 0.038(4) 0.064(6) 0.090(6) 0.037(5) -0.014(4) 0.006(4)
C35B 0.074(8) 0.103(9) 0.123(9) 0.036(7) 0.017(6) -0.037(6)
C36B 0.098(9) 0.050(6) 0.123(11) 0.016(7) 0.016(7) 0.007(6)
C45 0.39(2) 0.035(4) 0.074(6) 0.007(4) 0.134(9) 0.007(8)

loop_
_atom_type_symbol
_atom_type_description
_atom_type_scat_dispersion_real
_atom_type_scat_dispersion_imag
_atom_type_scat_source
C C 0.0033 0.0016 'International Tables Vol C Tables 4.2.6.8 and 6.1.1.4'
H H 0.0000 0.0000 'International Tables Vol C Tables 4.2.6.8 and 6.1.1.4'
N N 0.0061 0.0033 'International Tables Vol C Tables 4.2.6.8 and 6.1.1.4'
O O 0.0106 0.0060 'International Tables Vol C Tables 4.2.6.8 and 6.1.1.4'
Zn Zn 0.2839 1.4301 'International Tables Vol C Tables 4.2.6.8 and 6.1.1.4'

loop_
_geom_angle_atom_site_label_1
_geom_angle_atom_site_label_2
_geom_angle_atom_site_label_3
_geom_angle
_geom_angle_site_symmetry_1
_geom_angle_site_symmetry_3
_geom_angle_publ_flag
O2 Zn1 N3 119.45(10) . . ?
O2 Zn1 N2 97.64(9) . . ?
O4 Zn1 O2 121.92(9) . . ?
O4 Zn1 N3 96.81(9) . . ?
O4 Zn1 N2 116.26(10) . . ?
N2 Zn1 N3 104.65(9) . . ?
C41 O2 Zn1 120.33(19) . . ?
C37 O4 Zn1 120.18(19) . . ?
C23 N3 Zn1 116.06(19) . . ?
C19 N3 Zn1 124.73(19) . . ?
C19 N3 C23 119.2(3) . . ?
C14 N2 Zn1 115.19(19) . . ?
C18 N2 Zn1 125.6(2) . . ?
C18 N2 C14 119.2(3) . . ?
C15 N1 H1 117(3) . . ?
C13 N1 C15 127.4(3) . . ?
C13 N1 H1 115(3) . . ?
C22 N4 H4 118(2) . . ?
C24 N4 C22 127.0(3) . . ?
C24 N4 H4 115(2) . . ?
C14 C15 N1 123.0(3) . . ?
C14 C15 C16 118.1(3) . . ?
C16 C15 N1 118.8(3) . . ?
N3 C23 H23 119.0 . . ?
N3 C23 C22 121.9(3) . . ?
C22 C23 H23 119.0 . . ?
C39 C38 C37 120.7(3) . . ?
C39 C38 C40 119.1(3) . 2_656 ?
C40 C38 C37 120.2(3) 2_656 . ?
N2 C14 C15 122.3(3) . . ?
N2 C14 H14 118.8 . . ?
C15 C14 H14 118.8 . . ?
C38 C39 H39 119.6 . . ?
C40 C39 C38 120.9(3) . . ?
C40 C39 H39 119.6 . . ?
C23 C22 N4 122.7(3) . . ?
C23 C22 C21 118.3(3) . . ?
C21 C22 N4 119.0(3) . . ?
C42 C44 H44 119.6 7_556 . ?
C43 C44 H44 119.6 . . ?
C43 C44 C42 120.9(3) . 7_556 ?
O4 C37 C38 115.6(2) . . ?
O5 C37 O4 124.4(3) . . ?
O5 C37 C38 120.0(3) . . ?
N3 C19 H19 119.1 . . ?
N3 C19 C20 121.8(3) . . ?
C20 C19 H19 119.1 . . ?
C15 C16 H16 120.4 . . ?
C17 C16 C15 119.2(3) . . ?
C17 C16 H16 120.4 . . ?
N2 C18 H18 119.2 . . ?
N2 C18 C17 121.6(3) . . ?
C17 C18 H18 119.2 . . ?
C22 C21 H21 120.5 . . ?
C20 C21 C22 119.0(3) . . ?
C20 C21 H21 120.5 . . ?
C32 C27 C25 120.2(3) . . ?
C32 C27 C28 117.1(3) . . ?
C28 C27 C25 122.7(3) . . ?
O2 C41 C42 115.7(2) . . ?
O3 C41 O2 124.3(3) . . ?
O3 C41 C42 119.9(3) . . ?
C38 C40 H40 120.0 2_656 . ?
C39 C40 C38 120.0(3) . 2_656 ?
C39 C40 H40 120.0 . . ?
C44 C42 C41 119.9(3) 7_556 . ?
C44 C42 C43 119.2(3) 7_556 . ?
C43 C42 C41 120.9(3) . . ?
C44 C43 C42 120.0(3) . . ?
C44 C43 H43 120.0 . . ?
C42 C43 H43 120.0 . . ?
C16 C17 H17 120.2 . . ?
C18 C17 C16 119.6(3) . . ?
C18 C17 H17 120.2 . . ?
C27 C32 H32 119.4 . . ?
C27 C32 C31 121.2(3) . . ?
C31 C32 H32 119.4 . . ?
N1 C13 C11 115.1(3) . . ?
O1 C13 N1 123.3(3) . . ?
O1 C13 C11 121.5(3) . . ?
C10 C5 C6 117.5(4) . . ?
C10 C5 C4 120.8(4) . . ?
C6 C5 C4 121.7(4) . . ?
C19 C20 C21 119.7(3) . . ?
C19 C20 H20 120.1 . . ?
C21 C20 H20 120.1 . . ?
C13 C11 H11 108.6 . . ?
C13 C11 C12 108.3(3) . . ?
C8 C11 C13 110.6(3) . . ?
C8 C11 H11 108.6 . . ?
C8 C11 C12 112.2(3) . . ?
C12 C11 H11 108.6 . . ?
C27 C25 H25 108.5 . . ?
C27 C25 C24 110.2(3) . . ?
C27 C25 C26 112.6(3) . . ?
C24 C25 H25 108.5 . . ?
C24 C25 C26 108.4(3) . . ?
C26 C25 H25 108.5 . . ?
C27 C28 H28 119.4 . . ?
C29 C28 C27 121.2(3) . . ?
C29 C28 H28 119.4 . . ?
C9 C8 C11 120.5(3) . . ?
C7 C8 C11 122.5(3) . . ?
C7 C8 C9 117.0(3) . . ?
C5 C10 H10 119.6 . . ?
C5 C10 C9 120.8(4) . . ?
C9 C10 H10 119.6 . . ?
N4 C24 C25 115.1(3) . . ?
O6 C24 N4 123.1(3) . . ?
O6 C24 C25 121.9(3) . . ?
C32 C31 H31 119.0 . . ?
C30 C31 C32 122.1(3) . . ?
C30 C31 H31 119.0 . . ?
C8 C9 C10 121.9(3) . . ?
C8 C9 H9 119.0 . . ?
C10 C9 H9 119.0 . . ?
C11 C12 H12A 109.5 . . ?
C11 C12 H12B 109.5 . . ?
C11 C12 H12C 109.5 . . ?
H12A C12 H12B 109.5 . . ?
H12A C12 H12C 109.5 . . ?
H12B C12 H12C 109.5 . . ?
C5 C6 H6 119.3 . . ?
C5 C6 C7 121.4(4) . . ?
C7 C6 H6 119.3 . . ?
C31 C30 C29 116.9(4) . . ?
C31 C30 C33 122.6(4) . . ?
C29 C30 C33 120.5(4) . . ?
C8 C7 C6 121.3(4) . . ?
C8 C7 H7 119.3 . . ?
C6 C7 H7 119.3 . . ?
C28 C29 C30 121.5(4) . . ?
C28 C29 H29 119.2 . . ?
C30 C29 H29 119.2 . . ?
C4 C2 H2 107.4 . . ?
C4 C2 C1 109.6(4) . . ?
C3 C2 H2 107.4 . . ?
C3 C2 C4 112.5(4) . . ?
C3 C2 C1 112.3(4) . . ?
C1 C2 H2 107.4 . . ?
C5 C4 C2 114.1(3) . . ?
C5 C4 H4A 108.7 . . ?
C5 C4 H4B 108.7 . . ?
C2 C4 H4A 108.7 . . ?
C2 C4 H4B 108.7 . . ?
H4A C4 H4B 107.6 . . ?
C2 C3 H3A 109.5 . . ?
C2 C3 H3B 109.5 . . ?
C2 C3 H3C 109.5 . . ?
H3A C3 H3B 109.5 . . ?
H3A C3 H3C 109.5 . . ?
H3B C3 H3C 109.5 . . ?
C30 C33 H33A 110.8 . . ?
C30 C33 H33B 110.8 . . ?
C30 C33 C34A 104.8(7) . . ?
C30 C33 C34B 117.4(5) . . ?
H33A C33 H33B 108.9 . . ?
C34A C33 H33A 110.8 . . ?
C34A C33 H33B 110.8 . . ?
C25 C26 H26A 109.5 . . ?
C25 C26 H26B 109.5 . . ?
C25 C26 H26C 109.5 . . ?
H26A C26 H26B 109.5 . . ?
H26A C26 H26C 109.5 . . ?
H26B C26 H26C 109.5 . . ?
C2 C1 H1A 109.5 . . ?
C2 C1 H1B 109.5 . . ?
C2 C1 H1C 109.5 . . ?
H1A C1 H1B 109.5 . . ?
H1A C1 H1C 109.5 . . ?
H1B C1 H1C 109.5 . . ?
C33 C34A H34A 110.5 . . ?
C36A C34A C33 94(2) . . ?
C36A C34A H34A 110.5 . . ?
C35A C34A C33 112.1(16) . . ?
C35A C34A H34A 110.5 . . ?
C35A C34A C36A 118(2) . . ?
C34A C36A H36A 109.5 . . ?
C34A C36A H36B 109.5 . . ?
C34A C36A H36C 109.5 . . ?
H36A C36A H36B 109.5 . . ?
H36A C36A H36C 109.5 . . ?
H36B C36A H36C 109.5 . . ?
C45 O7 H 109.5 . . ?
C34A C35A H35A 109.5 . . ?
C34A C35A H35B 109.5 . . ?
C34A C35A H35C 109.5 . . ?
H35A C35A H35B 109.5 . . ?
H35A C35A H35C 109.5 . . ?
H35B C35A H35C 109.5 . . ?
C33 C34B H34B 109.3 . . ?
C33 C34B C35B 106.9(9) . . ?
C33 C34B C36B 113.5(9) . . ?
C35B C34B H34B 109.3 . . ?
C36B C34B H34B 109.3 . . ?
C36B C34B C35B 108.6(11) . . ?
C34B C35B H35D 109.5 . . ?
C34B C35B H35E 109.5 . . ?
C34B C35B H35F 109.5 . . ?
H35D C35B H35E 109.5 . . ?
H35D C35B H35F 109.5 . . ?
H35E C35B H35F 109.5 . . ?
C34B C36B H36D 109.5 . . ?
C34B C36B H36E 109.5 . . ?
C34B C36B H36F 109.5 . . ?
H36D C36B H36E 109.5 . . ?
H36D C36B H36F 109.5 . . ?
H36E C36B H36F 109.5 . . ?
O7 C45 C45 124.8(15) . 2_656 ?

loop_
_geom_bond_atom_site_label_1
_geom_bond_atom_site_label_2
_geom_bond_distance
_geom_bond_site_symmetry_2
_geom_bond_publ_flag
Zn1 O2 1.932(2) . ?
Zn1 O4 1.918(2) . ?
Zn1 N3 2.046(2) . ?
Zn1 N2 2.038(2) . ?
O2 C41 1.281(4) . ?
O4 C37 1.272(4) . ?
O3 C41 1.241(3) . ?
O5 C37 1.243(4) . ?
N3 C23 1.351(4) . ?
N3 C19 1.337(4) . ?
N2 C14 1.351(3) . ?
N2 C18 1.341(4) . ?
N1 C15 1.402(4) . ?
N1 C13 1.363(4) . ?
N1 H1 0.87(4) . ?
O1 C13 1.223(4) . ?
N4 C22 1.406(4) . ?
N4 C24 1.362(4) . ?
N4 H4 0.86(4) . ?
C15 C14 1.384(4) . ?
C15 C16 1.392(4) . ?
O6 C24 1.218(4) . ?
C23 H23 0.9500 . ?
C23 C22 1.386(4) . ?
C38 C39 1.384(4) . ?
C38 C37 1.499(4) . ?
C38 C40 1.392(4) 2_656 ?
C14 H14 0.9500 . ?
C39 H39 0.9500 . ?
C39 C40 1.379(4) . ?
C22 C21 1.394(4) . ?
C44 H44 0.9500 . ?
C44 C42 1.389(4) 7_556 ?
C44 C43 1.388(4) . ?
C19 H19 0.9500 . ?
C19 C20 1.375(4) . ?
C16 H16 0.9500 . ?
C16 C17 1.385(4) . ?
C18 H18 0.9500 . ?
C18 C17 1.378(4) . ?
C21 H21 0.9500 . ?
C21 C20 1.378(4) . ?
C27 C32 1.383(4) . ?
C27 C25 1.520(5) . ?
C27 C28 1.396(5) . ?
C41 C42 1.503(4) . ?
C40 H40 0.9500 . ?
C42 C43 1.395(4) . ?
C43 H43 0.9500 . ?
C17 H17 0.9500 . ?
C32 H32 0.9500 . ?
C32 C31 1.384(5) . ?
C13 C11 1.525(4) . ?
C5 C10 1.380(5) . ?
C5 C6 1.382(5) . ?
C5 C4 1.519(6) . ?
C20 H20 0.9500 . ?
C11 H11 1.0000 . ?
C11 C8 1.516(5) . ?
C11 C12 1.533(6) . ?
C25 H25 1.0000 . ?
C25 C24 1.528(4) . ?
C25 C26 1.535(5) . ?
C28 H28 0.9500 . ?
C28 C29 1.387(6) . ?
C8 C9 1.381(5) . ?
C8 C7 1.381(5) . ?
C10 H10 0.9500 . ?
C10 C9 1.383(5) . ?
C31 H31 0.9500 . ?
C31 C30 1.380(6) . ?
C9 H9 0.9500 . ?
C12 H12A 0.9800 . ?
C12 H12B 0.9800 . ?
C12 H12C 0.9800 . ?
C6 H6 0.9500 . ?
C6 C7 1.384(5) . ?
C30 C29 1.387(6) . ?
C30 C33 1.509(6) . ?
C7 H7 0.9500 . ?
C29 H29 0.9500 . ?
C2 H2 1.0000 . ?
C2 C4 1.523(6) . ?
C2 C3 1.502(7) . ?
C2 C1 1.538(6) . ?
C4 H4A 0.9900 . ?
C4 H4B 0.9900 . ?
C3 H3A 0.9800 . ?
C3 H3B 0.9800 . ?
C3 H3C 0.9800 . ?
C33 H33A 0.9900 . ?
C33 H33B 0.9900 . ?
C33 C34A 1.75(2) . ?
C33 C34B 1.558(12) . ?
C26 H26A 0.9800 . ?
C26 H26B 0.9800 . ?
C26 H26C 0.9800 . ?
C1 H1A 0.9800 . ?
C1 H1B 0.9800 . ?
C1 H1C 0.9800 . ?
C34A H34A 1.0000 . ?
C34A C36A 1.64(3) . ?
C34A C35A 1.36(2) . ?
C36A H36A 0.9800 . ?
C36A H36B 0.9800 . ?
C36A H36C 0.9800 . ?
O7 H 0.8400 . ?
O7 C45 1.473(10) . ?
C35A H35A 0.9800 . ?
C35A H35B 0.9800 . ?
C35A H35C 0.9800 . ?
C34B H34B 1.0000 . ?
C34B C35B 1.614(16) . ?
C34B C36B 1.583(19) . ?
C35B H35D 0.9800 . ?
C35B H35E 0.9800 . ?
C35B H35F 0.9800 . ?
C36B H36D 0.9800 . ?
C36B H36E 0.9800 . ?
C36B H36F 0.9800 . ?
C45 C45 1.61(4) 2_656 ?

loop_
_geom_torsion_atom_site_label_1
_geom_torsion_atom_site_label_2
_geom_torsion_atom_site_label_3
_geom_torsion_atom_site_label_4
_geom_torsion
_geom_torsion_site_symmetry_1
_geom_torsion_site_symmetry_2
_geom_torsion_site_symmetry_3
_geom_torsion_site_symmetry_4
_geom_torsion_publ_flag
Zn1 O2 C41 O3 -7.9(4) . . . . ?
Zn1 O2 C41 C42 174.61(19) . . . . ?
Zn1 O4 C37 O5 -8.0(4) . . . . ?
Zn1 O4 C37 C38 172.50(18) . . . . ?
Zn1 N3 C23 C22 -179.1(2) . . . . ?
Zn1 N3 C19 C20 179.3(2) . . . . ?
Zn1 N2 C14 C15 176.1(2) . . . . ?
Zn1 N2 C18 C17 -176.1(2) . . . . ?
O2 C41 C42 C44 -179.6(3) . . . 7_556 ?
O2 C41 C42 C43 1.7(4) . . . . ?
O3 C41 C42 C44 2.7(4) . . . 7_556 ?
O3 C41 C42 C43 -175.9(3) . . . . ?
N3 C23 C22 N4 -178.8(3) . . . . ?
N3 C23 C22 C21 -0.6(4) . . . . ?
N3 C19 C20 C21 0.0(5) . . . . ?
N2 C18 C17 C16 0.0(5) . . . . ?
N1 C15 C14 N2 -177.8(3) . . . . ?
N1 C15 C16 C17 178.9(3) . . . . ?
N1 C13 C11 C8 -115.1(3) . . . . ?
N1 C13 C11 C12 121.6(3) . . . . ?
O1 C13 C11 C8 65.3(4) . . . . ?
O1 C13 C11 C12 -58.0(4) . . . . ?
N4 C22 C21 C20 179.7(3) . . . . ?
C15 N1 C13 O1 -3.4(5) . . . . ?
C15 N1 C13 C11 177.0(3) . . . . ?
C15 C16 C17 C18 -0.8(5) . . . . ?
C23 N3 C19 C20 0.8(4) . . . . ?
C23 C22 C21 C20 1.4(4) . . . . ?
C38 C39 C40 C38 -1.6(4) . . . 2_656 ?
C14 N2 C18 C17 1.0(4) . . . . ?
C14 C15 C16 C17 0.6(4) . . . . ?
C39 C38 C37 O4 178.5(3) . . . . ?
C39 C38 C37 O5 -1.0(4) . . . . ?
C22 N4 C24 O6 -0.7(6) . . . . ?
C22 N4 C24 C25 179.0(3) . . . . ?
C22 C21 C20 C19 -1.1(5) . . . . ?
C44 C42 C43 C44 -0.4(5) 7_556 . . . ?
C37 C38 C39 C40 179.9(3) . . . . ?
C19 N3 C23 C22 -0.5(4) . . . . ?
C16 C15 C14 N2 0.5(4) . . . . ?
C18 N2 C14 C15 -1.3(4) . . . . ?
C27 C32 C31 C30 -0.4(5) . . . . ?
C27 C25 C24 N4 -110.6(3) . . . . ?
C27 C25 C24 O6 69.2(4) . . . . ?
C27 C28 C29 C30 0.3(6) . . . . ?
C41 C42 C43 C44 178.2(3) . . . . ?
C40 C38 C39 C40 -1.0(4) 2_656 . . . ?
C40 C38 C37 O4 -0.5(4) 2_656 . . . ?
C40 C38 C37 O5 179.9(3) 2_656 . . . ?
C42 C44 C43 C42 0.5(5) 7_556 . . . ?
C32 C27 C25 C24 126.7(3) . . . . ?
C32 C27 C25 C26 -112.1(4) . . . . ?
C32 C27 C28 C29 -2.2(5) . . . . ?
C32 C31 C30 C29 -1.6(5) . . . . ?
C32 C31 C30 C33 177.5(4) . . . . ?
C13 N1 C15 C14 1.8(5) . . . . ?
C13 N1 C15 C16 -176.5(3) . . . . ?
C13 C11 C8 C9 116.0(3) . . . . ?
C13 C11 C8 C7 -64.6(4) . . . . ?
C5 C10 C9 C8 -0.5(6) . . . . ?
C5 C6 C7 C8 -1.3(7) . . . . ?
C11 C8 C9 C10 178.6(3) . . . . ?
C11 C8 C7 C6 -177.7(4) . . . . ?
C25 C27 C32 C31 -178.5(3) . . . . ?
C25 C27 C28 C29 178.5(3) . . . . ?
C28 C27 C32 C31 2.3(5) . . . . ?
C28 C27 C25 C24 -54.1(4) . . . . ?
C28 C27 C25 C26 67.2(4) . . . . ?
C10 C5 C6 C7 0.0(7) . . . . ?
C10 C5 C4 C2 66.8(5) . . . . ?
C24 N4 C22 C23 -11.3(5) . . . . ?
C24 N4 C22 C21 170.5(3) . . . . ?
C31 C30 C29 C28 1.6(6) . . . . ?
C31 C30 C33 C34A -115.4(10) . . . . ?
C31 C30 C33 C34B -83.3(7) . . . . ?
C9 C8 C7 C6 1.7(6) . . . . ?
C12 C11 C8 C9 -122.9(4) . . . . ?
C12 C11 C8 C7 56.5(5) . . . . ?
C6 C5 C10 C9 0.9(6) . . . . ?
C6 C5 C4 C2 -109.6(5) . . . . ?
C30 C33 C34A C36A 85.3(15) . . . . ?
C30 C33 C34A C35A -152.4(18) . . . . ?
C30 C33 C34B C35B -71.6(11) . . . . ?
C30 C33 C34B C36B 48.2(11) . . . . ?
C7 C8 C9 C10 -0.8(5) . . . . ?
C29 C30 C33 C34A 63.6(10) . . . . ?
C29 C30 C33 C34B 95.7(8) . . . . ?
C4 C5 C10 C9 -175.6(4) . . . . ?
C4 C5 C6 C7 176.5(4) . . . . ?
C3 C2 C4 C5 63.2(5) . . . . ?
C33 C30 C29 C28 -177.5(4) . . . . ?
C26 C25 C24 N4 125.7(4) . . . . ?
C26 C25 C24 O6 -54.6(5) . . . . ?
C1 C2 C4 C5 -171.1(4) . . . . ?
